data_2223844
loop_
_publ_author_name
'Rochon, Fernande D.'
'Tessier, Christian'

_publ_section_title
;
 <i>cis</i>-Bis[(1-adamantylmethyl)amine-\k<i>N</i>]dichloridoplatinum(II)
 <i>N</i>,<i>N</i>-dimethylformamide solvate
;
_journal_coeditor_code HY2221
_journal_issue 11
_journal_name_full 'Acta Crystallographica Section E'
_journal_page_first m1297
_journal_page_last m1298
_journal_paper_doi 10.1107/S1600536809037982
_journal_volume 65
_journal_year 2009
_chemical_formula_iupac '[Pt Cl2 (C11 H19 N)2], C3 H7 N O'
_chemical_formula_moiety 'C22 H38 Cl2 N2 Pt, C3 H7 N O'
_chemical_formula_sum 'C25 H45 Cl2 N3 O Pt'
_chemical_formula_weight 669.63
_chemical_name_common
;
<i>cis</i>-Bis[(1-adamantylmethyl)amine-\k<i>N</i>]dichloridoplatinum(II)
<i>N</i>,<i>N</i>-dimethylformamide solvate
;
_chemical_name_systematic
;
<i>cis</i>-dichloridobis[(3,7-dimethyl-bicyclo[3.3.1]non-1-ylmethyl)amine-
\k<i>N</i>]platinum(II) <i>N</i>,<i>N</i>-dimethylformamide solvate}
;
_space_group_IT_number 2
_symmetry_cell_setting triclinic
_symmetry_space_group_name_Hall '-P 1'
_symmetry_space_group_name_H-M 'P -1'
_atom_sites_solution_hydrogens geom
_atom_sites_solution_primary direct
_atom_sites_solution_secondary difmap
_audit_creation_method SHELXL-97
_cell_angle_alpha 81.137(3)
_cell_angle_beta 82.323(3)
_cell_angle_gamma 89.292(3)
_cell_formula_units_Z 4
_cell_length_a 12.299(3)
_cell_length_b 14.035(4)
_cell_length_c 15.644(4)
_cell_measurement_reflns_used 6035
_cell_measurement_temperature 200(2)
_cell_measurement_theta_max 26.33
_cell_measurement_theta_min 2.22
_cell_volume 2644.2(12)
_computing_cell_refinement 'SAINT (Bruker, 2007)'
_computing_data_collection 'APEX2 (Bruker, 2007)'
_computing_data_reduction 'SAINT (Bruker, 2007)'
_computing_molecular_graphics 'SHELXTL (Sheldrick, 2008)'
_computing_publication_material
;
SHELXTL (Sheldrick, 2008) and publCIF (Westrip, 2009)
;
_computing_structure_refinement 'SHELXL97 (Sheldrick, 2008)'
_computing_structure_solution 'SHELXS97 (Sheldrick, 2008)'
_diffrn_ambient_temperature 200(2)
_diffrn_measured_fraction_theta_full 0.997
_diffrn_measured_fraction_theta_max 0.997
_diffrn_measurement_device_type 'Bruker SMART APEXII CCD'
_diffrn_measurement_method '\f and \w'
_diffrn_radiation_monochromator graphite
_diffrn_radiation_source 'normal-focus sealed tube'
_diffrn_radiation_type MoK\a
_diffrn_radiation_wavelength 0.71073
_diffrn_reflns_av_R_equivalents 0.0987
_diffrn_reflns_av_sigmaI/netI 0.1090
_diffrn_reflns_limit_h_max 14
_diffrn_reflns_limit_h_min -14
_diffrn_reflns_limit_k_max 16
_diffrn_reflns_limit_k_min -16
_diffrn_reflns_limit_l_max 18
_diffrn_reflns_limit_l_min -18
_diffrn_reflns_number 26513
_diffrn_reflns_theta_full 25.00
_diffrn_reflns_theta_max 25.00
_diffrn_reflns_theta_min 1.47
_diffrn_standards_number 0
_exptl_absorpt_coefficient_mu 5.531
_exptl_absorpt_correction_T_max 0.2806
_exptl_absorpt_correction_T_min 0.1511
_exptl_absorpt_correction_type multi-scan
_exptl_absorpt_process_details '(SADABS; Bruker, 2001)'
_exptl_crystal_colour yellow
_exptl_crystal_density_diffrn 1.682
_exptl_crystal_density_method 'not measured'
_exptl_crystal_description block
_exptl_crystal_F_000 1344
_exptl_crystal_size_max 0.35
_exptl_crystal_size_mid 0.29
_exptl_crystal_size_min 0.23
_refine_diff_density_max 7.795
_refine_diff_density_min -2.821
_refine_ls_extinction_method none
_refine_ls_goodness_of_fit_ref 0.974
_refine_ls_hydrogen_treatment constr
_refine_ls_matrix_type full
_refine_ls_number_constraints 0
_refine_ls_number_parameters 581
_refine_ls_number_reflns 9285
_refine_ls_number_restraints 0
_refine_ls_restrained_S_all 0.974
_refine_ls_R_factor_all 0.0976
_refine_ls_R_factor_gt 0.0590
_refine_ls_shift/su_max 0.001
_refine_ls_shift/su_mean 0.000
_refine_ls_structure_factor_coef Fsqd
_refine_ls_weighting_details 'calc w=1/[\s^2^(Fo^2^)+(0.0732P)^2^]'
_refine_ls_weighting_scheme calc
_refine_ls_wR_factor_gt 0.1355
_refine_ls_wR_factor_ref 0.1518
_reflns_number_gt 5724
_reflns_number_total 9285
_reflns_threshold_expression I>2\s(I)
_cod_data_source_file hy2221.cif
_cod_data_source_block I
_cod_depositor_comments
;
The following automatic conversions were performed:
'_symmetry_cell_setting' value 'Triclinic' changed to 'triclinic'
according to '/home/saulius/struct/CIF-dictionaries/cif_core.dic'
dictionary named 'cif_core.dic' version 2.4.1 from 2010-06-29.

Automatic conversion script
Id: cif_fix_enum 1527 2010-12-29 10:47:43Z saulius 

The following automatic conversions were performed:

'_symmetry_cell_setting' value 'Triclinic' changed to 'triclinic'
according to /home/saulius/struct/CIF-dictionaries/cif_core.dic
dictionary named 'cif_core.dic' version 2.4.1 from 2010-06-29.

Automatic conversion script
Id: cif_fix_values 1715 2011-07-08 13:25:40Z adriana 
;
_cod_original_cell_volume 2644.3(12)
_cod_database_code 2223844
_cod_database_fobs_code 2223844

loop_
_symmetry_equiv_pos_as_xyz
'x, y, z'
'-x, -y, -z'

loop_
_atom_site_type_symbol
_atom_site_label
_atom_site_fract_x
_atom_site_fract_y
_atom_site_fract_z
_atom_site_U_iso_or_equiv
_atom_site_adp_type
_atom_site_calc_flag
_atom_site_refinement_flags
_atom_site_occupancy
_atom_site_disorder_assembly
_atom_site_disorder_group
Pt Pt1 1.00670(3) 0.12043(3) 0.99942(3) 0.02177(15) Uani d . 1 . .
Pt Pt2 0.50836(3) 0.38164(3) 0.99668(3) 0.02119(15) Uani d . 1 . .
Cl Cl11 1.1120(2) 0.0882(2) 1.1116(2) 0.0311(7) Uani d . 1 . .
Cl Cl12 1.1596(2) 0.1589(2) 0.8970(2) 0.0313(7) Uani d . 1 . .
Cl Cl21 0.6257(2) 0.3401(2) 1.0995(2) 0.0306(7) Uani d . 1 . .
Cl Cl22 0.6520(2) 0.4151(2) 0.8854(2) 0.0308(7) Uani d . 1 . .
N N11 0.8725(7) 0.0841(7) 1.0899(6) 0.028(2) Uani d . 1 . .
H H11A 0.8125 0.0835 1.0606 0.034 Uiso calc R 1 . .
H H11B 0.8818 0.0220 1.1168 0.034 Uiso calc R 1 . .
N N12 0.9139(7) 0.1428(6) 0.9006(6) 0.024(2) Uani d . 1 . .
H H12A 0.9334 0.0971 0.8651 0.029 Uiso calc R 1 . .
H H12B 0.8421 0.1302 0.9247 0.029 Uiso calc R 1 . .
N N21 0.3800(7) 0.3594(7) 1.0955(6) 0.025(2) Uani d . 1 . .
H H21A 0.3861 0.4046 1.1315 0.030 Uiso calc R 1 . .
H H21B 0.3165 0.3728 1.0710 0.030 Uiso calc R 1 . .
N N22 0.4049(7) 0.4215(7) 0.9047(6) 0.025(2) Uani d . 1 . .
H H22A 0.3353 0.4261 0.9336 0.030 Uiso calc R 1 . .
H H22B 0.4255 0.4822 0.8764 0.030 Uiso calc R 1 . .
C C11 0.8455(9) 0.1455(8) 1.1597(8) 0.026(3) Uani d . 1 . .
H H11C 0.8083 0.2042 1.1347 0.031 Uiso calc R 1 . .
H H11D 0.9151 0.1664 1.1767 0.031 Uiso calc R 1 . .
C C12 0.7745(8) 0.0994(8) 1.2407(8) 0.027(3) Uani d . 1 . .
C C13 0.8333(10) 0.0124(9) 1.2863(9) 0.037(3) Uani d . 1 . .
H H13A 0.8459 -0.0371 1.2474 0.044 Uiso calc R 1 . .
H H13B 0.9056 0.0332 1.2985 0.044 Uiso calc R 1 . .
C C14 0.7644(11) -0.0307(9) 1.3717(9) 0.040(3) Uani d . 1 . .
H H14 0.8035 -0.0870 1.4008 0.048 Uiso calc R 1 . .
C C15 0.6534(11) -0.0633(10) 1.3540(10) 0.046(4) Uani d . 1 . .
H H15A 0.6093 -0.0920 1.4095 0.055 Uiso calc R 1 . .
H H15B 0.6633 -0.1130 1.3151 0.055 Uiso calc R 1 . .
C C16 0.5936(10) 0.0243(10) 1.3106(9) 0.042(4) Uani d . 1 . .
H H16 0.5208 0.0030 1.2983 0.050 Uiso calc R 1 . .
C C17 0.6638(9) 0.0671(9) 1.2227(8) 0.033(3) Uani d . 1 . .
H H17A 0.6739 0.0177 1.1835 0.040 Uiso calc R 1 . .
H H17B 0.6254 0.1227 1.1934 0.040 Uiso calc R 1 . .
C C18 0.7575(9) 0.1732(9) 1.3017(8) 0.029(3) Uani d . 1 . .
H H18A 0.7190 0.2295 1.2737 0.035 Uiso calc R 1 . .
H H18B 0.8299 0.1957 1.3122 0.035 Uiso calc R 1 . .
C C19 0.7469(11) 0.0470(10) 1.4320(8) 0.042(3) Uani d . 1 . .
H H19A 0.7021 0.0198 1.4875 0.050 Uiso calc R 1 . .
H H19B 0.8188 0.0670 1.4455 0.050 Uiso calc R 1 . .
C C110 0.5759(10) 0.1016(10) 1.3705(9) 0.042(3) Uani d . 1 . .
H H11E 0.5299 0.0753 1.4257 0.051 Uiso calc R 1 . .
H H11F 0.5382 0.1579 1.3417 0.051 Uiso calc R 1 . .
C C111 0.6906(10) 0.1326(10) 1.3894(9) 0.037(3) Uani d . 1 . .
H H111 0.6818 0.1832 1.4284 0.044 Uiso calc R 1 . .
C C112 0.9164(8) 0.2395(8) 0.8425(7) 0.025(3) Uani d . 1 . .
H H11G 0.9935 0.2625 0.8288 0.030 Uiso calc R 1 . .
H H11H 0.8749 0.2860 0.8755 0.030 Uiso calc R 1 . .
C C113 0.8697(9) 0.2402(8) 0.7573(8) 0.028(3) Uani d . 1 . .
C C114 0.7502(8) 0.2058(8) 0.7745(8) 0.026(3) Uani d . 1 . .
H H11I 0.7063 0.2472 0.8117 0.031 Uiso calc R 1 . .
H H11J 0.7457 0.1387 0.8057 0.031 Uiso calc R 1 . .
C C115 0.7041(10) 0.2106(9) 0.6873(9) 0.033(3) Uani d . 1 . .
H H115 0.6259 0.1881 0.6991 0.040 Uiso calc R 1 . .
C C116 0.7692(11) 0.1466(10) 0.6313(9) 0.046(4) Uani d . 1 . .
H H11K 0.7388 0.1496 0.5755 0.055 Uiso calc R 1 . .
H H11L 0.7637 0.0791 0.6613 0.055 Uiso calc R 1 . .
C C117 0.8906(11) 0.1789(10) 0.6129(9) 0.046(4) Uani d . 1 . .
H H117 0.9343 0.1358 0.5763 0.055 Uiso calc R 1 . .
C C118 0.9350(9) 0.1754(9) 0.7006(8) 0.034(3) Uani d . 1 . .
H H11M 0.9313 0.1082 0.7316 0.040 Uiso calc R 1 . .
H H11N 1.0129 0.1961 0.6898 0.040 Uiso calc R 1 . .
C C119 0.8761(9) 0.3426(9) 0.7076(8) 0.033(3) Uani d . 1 . .
H H11O 0.8344 0.3862 0.7438 0.040 Uiso calc R 1 . .
H H11P 0.9536 0.3647 0.6960 0.040 Uiso calc R 1 . .
C C120 0.7092(10) 0.3150(9) 0.6396(9) 0.039(3) Uani d . 1 . .
H H12C 0.6655 0.3573 0.6760 0.046 Uiso calc R 1 . .
H H12D 0.6785 0.3185 0.5838 0.046 Uiso calc R 1 . .
C C121 0.8971(10) 0.2848(10) 0.5652(9) 0.042(3) Uani d . 1 . .
H H12E 0.9745 0.3072 0.5535 0.051 Uiso calc R 1 . .
H H12F 0.8683 0.2886 0.5087 0.051 Uiso calc R 1 . .
C C122 0.8302(10) 0.3481(9) 0.6220(9) 0.036(3) Uani d . 1 . .
H H122 0.8347 0.4163 0.5916 0.043 Uiso calc R 1 . .
C C21 0.3643(9) 0.2604(8) 1.1537(7) 0.025(3) Uani d . 1 . .
H H21C 0.3335 0.2147 1.1208 0.030 Uiso calc R 1 . .
H H21D 0.4369 0.2359 1.1672 0.030 Uiso calc R 1 . .
C C22 0.2910(9) 0.2626(8) 1.2367(8) 0.027(3) Uani d . 1 . .
C C23 0.2776(9) 0.1592(8) 1.2867(9) 0.033(3) Uani d . 1 . .
H H23A 0.2448 0.1177 1.2510 0.040 Uiso calc R 1 . .
H H23B 0.3506 0.1330 1.2973 0.040 Uiso calc R 1 . .
C C24 0.2043(10) 0.1579(10) 1.3739(9) 0.036(3) Uani d . 1 . .
H H24 0.1973 0.0902 1.4055 0.043 Uiso calc R 1 . .
C C25 0.0903(10) 0.1947(9) 1.3549(9) 0.041(3) Uani d . 1 . .
H H25A 0.0592 0.1529 1.3185 0.049 Uiso calc R 1 . .
H H25B 0.0403 0.1921 1.4103 0.049 Uiso calc R 1 . .
C C26 0.0996(10) 0.2980(9) 1.3072(9) 0.036(3) Uani d . 1 . .
H H26 0.0254 0.3223 1.2955 0.044 Uiso calc R 1 . .
C C27 0.1764(9) 0.3021(9) 1.2207(8) 0.034(3) Uani d . 1 . .
H H27A 0.1837 0.3696 1.1908 0.041 Uiso calc R 1 . .
H H27B 0.1444 0.2634 1.1823 0.041 Uiso calc R 1 . .
C C28 0.3380(10) 0.3259(9) 1.2930(8) 0.037(3) Uani d . 1 . .
H H28A 0.3457 0.3928 1.2615 0.045 Uiso calc R 1 . .
H H28B 0.4119 0.3027 1.3040 0.045 Uiso calc R 1 . .
C C29 0.2507(12) 0.2204(10) 1.4295(9) 0.050(4) Uani d . 1 . .
H H29A 0.3228 0.1952 1.4437 0.059 Uiso calc R 1 . .
H H29B 0.2010 0.2195 1.4849 0.059 Uiso calc R 1 . .
C C210 0.1496(14) 0.3623(11) 1.3623(11) 0.061(5) Uani d . 1 . .
H H21E 0.1013 0.3623 1.4183 0.073 Uiso calc R 1 . .
H H21F 0.1558 0.4293 1.3311 0.073 Uiso calc R 1 . .
C C211 0.2644(12) 0.3252(10) 1.3804(8) 0.042(3) Uani d . 1 . .
H H211 0.2971 0.3670 1.4168 0.050 Uiso calc R 1 . .
C C212 0.3992(9) 0.3588(9) 0.8380(8) 0.031(3) Uani d . 1 . .
H H21G 0.3533 0.3019 0.8650 0.037 Uiso calc R 1 . .
H H21H 0.4741 0.3354 0.8211 0.037 Uiso calc R 1 . .
C C213 0.3545(8) 0.4031(8) 0.7564(8) 0.026(3) Uani d . 1 . .
C C214 0.3578(9) 0.3252(9) 0.6998(8) 0.031(3) Uani d . 1 . .
H H21I 0.3122 0.2697 0.7310 0.037 Uiso calc R 1 . .
H H21J 0.4341 0.3028 0.6879 0.037 Uiso calc R 1 . .
C C215 0.3149(10) 0.3628(9) 0.6132(8) 0.032(3) Uani d . 1 . .
H H215 0.3187 0.3102 0.5765 0.039 Uiso calc R 1 . .
C C216 0.3852(10) 0.4487(9) 0.5644(8) 0.037(3) Uani d . 1 . .
H H21K 0.4624 0.4286 0.5519 0.044 Uiso calc R 1 . .
H H21L 0.3582 0.4728 0.5082 0.044 Uiso calc R 1 . .
C C217 0.3781(10) 0.5276(9) 0.6210(8) 0.035(3) Uani d . 1 . .
H H217 0.4234 0.5841 0.5896 0.042 Uiso calc R 1 . .
C C218 0.4229(9) 0.4896(9) 0.7074(8) 0.032(3) Uani d . 1 . .
H H21M 0.5004 0.4703 0.6949 0.038 Uiso calc R 1 . .
H H21N 0.4201 0.5413 0.7441 0.038 Uiso calc R 1 . .
C C219 0.2345(9) 0.4343(9) 0.7761(8) 0.030(3) Uani d . 1 . .
H H21O 0.2301 0.4862 0.8127 0.036 Uiso calc R 1 . .
H H21P 0.1894 0.3790 0.8085 0.036 Uiso calc R 1 . .
C C220 0.1947(9) 0.3931(10) 0.6334(8) 0.037(3) Uani d . 1 . .
H H22C 0.1645 0.4156 0.5783 0.045 Uiso calc R 1 . .
H H22D 0.1503 0.3372 0.6654 0.045 Uiso calc R 1 . .
C C221 0.2589(11) 0.5595(10) 0.6414(9) 0.044(4) Uani d . 1 . .
H H22E 0.2552 0.6098 0.6796 0.053 Uiso calc R 1 . .
H H22F 0.2302 0.5868 0.5867 0.053 Uiso calc R 1 . .
C C222 0.1897(10) 0.4717(10) 0.6873(8) 0.036(3) Uani d . 1 . .
H H222 0.1116 0.4919 0.6998 0.044 Uiso calc R 1 . .
O O1 0.1953(6) 0.4012(6) 1.0075(6) 0.038(2) Uani d . 1 . .
N N1 0.0234(8) 0.4174(7) 1.0768(8) 0.039(3) Uani d . 1 . .
C C1 0.0970(10) 0.3779(10) 1.0247(10) 0.045(4) Uani d . 1 . .
H H1 0.0729 0.3271 0.9978 0.054 Uiso calc R 1 . .
C C3 -0.0896(10) 0.3810(10) 1.0928(12) 0.059(5) Uani d . 1 . .
H H3A -0.0946 0.3247 1.0633 0.088 Uiso calc R 1 . .
H H3B -0.1385 0.4315 1.0701 0.088 Uiso calc R 1 . .
H H3C -0.1112 0.3622 1.1557 0.088 Uiso calc R 1 . .
C C4 0.0489(10) 0.4994(9) 1.1196(10) 0.043(3) Uani d . 1 . .
H H4A 0.1243 0.5217 1.0982 0.064 Uiso calc R 1 . .
H H4B 0.0416 0.4789 1.1829 0.064 Uiso calc R 1 . .
H H4C -0.0021 0.5521 1.1062 0.064 Uiso calc R 1 . .
O O2 0.6969(6) 0.1013(6) 0.9856(6) 0.035(2) Uani d . 1 . .
N N2 0.5460(7) 0.0836(7) 0.9195(7) 0.030(2) Uani d . 1 . .
C C2 0.6048(9) 0.1270(9) 0.9700(8) 0.029(3) Uani d . 1 . .
H H2 0.5732 0.1803 0.9948 0.035 Uiso calc R 1 . .
C C5 0.4361(9) 0.1158(9) 0.9092(10) 0.041(4) Uani d . 1 . .
H H5A 0.4165 0.1666 0.9448 0.061 Uiso calc R 1 . .
H H5B 0.3847 0.0615 0.9281 0.061 Uiso calc R 1 . .
H H5C 0.4323 0.1412 0.8477 0.061 Uiso calc R 1 . .
C C6 0.5893(9) 0.0038(8) 0.8775(9) 0.036(3) Uani d . 1 . .
H H6A 0.6606 -0.0147 0.8962 0.055 Uiso calc R 1 . .
H H6B 0.5984 0.0231 0.8141 0.055 Uiso calc R 1 . .
H H6C 0.5384 -0.0511 0.8939 0.055 Uiso calc R 1 . .

loop_
_atom_site_aniso_label
_atom_site_aniso_U_11
_atom_site_aniso_U_22
_atom_site_aniso_U_33
_atom_site_aniso_U_12
_atom_site_aniso_U_13
_atom_site_aniso_U_23
Pt1 0.0202(2) 0.0212(3) 0.0250(3) 0.00066(18) -0.00497(19) -0.0053(2)
Pt2 0.0207(2) 0.0200(3) 0.0230(3) 0.00236(18) -0.00192(19) -0.0046(2)
Cl11 0.0281(15) 0.0326(18) 0.0365(19) 0.0051(12) -0.0141(13) -0.0093(15)
Cl12 0.0241(14) 0.0338(18) 0.0350(19) 0.0010(12) -0.0014(12) -0.0045(14)
Cl21 0.0255(14) 0.0323(18) 0.0346(19) 0.0047(12) -0.0092(13) -0.0031(14)
Cl22 0.0259(14) 0.0320(18) 0.0324(18) 0.0024(12) 0.0055(12) -0.0066(14)
N11 0.028(5) 0.028(6) 0.030(6) -0.001(4) -0.006(4) -0.008(5)
N12 0.019(5) 0.021(5) 0.031(6) 0.000(4) 0.000(4) -0.003(4)
N21 0.026(5) 0.024(6) 0.024(6) 0.004(4) 0.001(4) -0.002(4)
N22 0.022(5) 0.032(6) 0.022(6) 0.002(4) 0.003(4) -0.007(5)
C11 0.028(6) 0.024(7) 0.026(7) 0.004(5) -0.006(5) -0.003(5)
C12 0.024(6) 0.023(7) 0.032(8) 0.008(5) -0.005(5) 0.003(5)
C13 0.039(7) 0.034(8) 0.037(8) 0.010(6) -0.006(6) -0.002(6)
C14 0.063(9) 0.023(7) 0.033(8) 0.019(6) -0.009(7) -0.003(6)
C15 0.064(10) 0.036(9) 0.036(9) -0.005(7) -0.005(7) -0.001(7)
C16 0.041(8) 0.040(9) 0.046(9) -0.010(6) -0.006(7) -0.011(7)
C17 0.038(7) 0.040(8) 0.024(7) -0.003(6) -0.006(6) -0.014(6)
C18 0.025(6) 0.033(7) 0.032(8) 0.000(5) -0.008(5) -0.007(6)
C19 0.050(8) 0.060(10) 0.016(7) 0.003(7) -0.005(6) -0.011(7)
C110 0.044(8) 0.056(10) 0.026(8) 0.000(7) -0.004(6) -0.003(7)
C111 0.038(7) 0.035(8) 0.038(9) 0.008(6) -0.007(6) -0.008(6)
C112 0.019(5) 0.030(7) 0.026(7) 0.006(5) 0.000(5) -0.005(5)
C113 0.023(6) 0.033(7) 0.026(7) 0.004(5) -0.001(5) -0.003(6)
C114 0.022(6) 0.029(7) 0.028(7) -0.002(5) -0.002(5) -0.007(5)
C115 0.034(7) 0.034(8) 0.035(8) 0.000(5) -0.009(6) -0.012(6)
C116 0.066(10) 0.046(9) 0.031(9) -0.002(7) -0.018(7) -0.013(7)
C117 0.051(8) 0.054(10) 0.033(9) 0.021(7) -0.003(6) -0.012(7)
C118 0.033(7) 0.041(8) 0.025(7) 0.004(6) 0.002(5) -0.003(6)
C119 0.023(6) 0.038(8) 0.033(8) 0.001(5) -0.003(5) 0.007(6)
C120 0.044(8) 0.049(9) 0.026(8) 0.016(6) -0.018(6) -0.002(6)
C121 0.042(7) 0.059(10) 0.023(8) 0.009(6) -0.002(6) 0.000(7)
C122 0.038(7) 0.030(8) 0.035(8) 0.005(6) -0.003(6) 0.005(6)
C21 0.028(6) 0.026(7) 0.022(7) -0.003(5) -0.008(5) -0.001(5)
C22 0.030(6) 0.024(7) 0.027(7) -0.004(5) -0.009(5) -0.002(5)
C23 0.031(6) 0.024(7) 0.046(9) -0.005(5) -0.020(6) 0.001(6)
C24 0.038(7) 0.035(8) 0.032(8) -0.005(6) -0.008(6) 0.008(6)
C25 0.048(8) 0.039(8) 0.028(8) -0.006(6) 0.010(6) 0.004(6)
C26 0.039(7) 0.032(8) 0.036(8) 0.004(6) 0.002(6) -0.002(6)
C27 0.032(7) 0.043(8) 0.025(7) 0.004(6) -0.005(5) 0.001(6)
C28 0.053(8) 0.032(8) 0.029(8) -0.011(6) -0.010(6) -0.009(6)
C29 0.072(10) 0.047(9) 0.030(9) -0.017(8) -0.017(7) 0.002(7)
C210 0.100(13) 0.033(9) 0.043(10) -0.003(8) 0.015(9) -0.003(8)
C211 0.067(9) 0.042(9) 0.017(7) -0.010(7) -0.003(6) -0.008(6)
C212 0.029(6) 0.032(7) 0.031(8) 0.001(5) -0.002(5) -0.009(6)
C213 0.022(6) 0.031(7) 0.027(7) -0.003(5) -0.006(5) -0.002(6)
C214 0.019(6) 0.042(8) 0.032(8) 0.003(5) -0.004(5) -0.006(6)
C215 0.039(7) 0.033(8) 0.028(8) -0.011(6) -0.001(6) -0.015(6)
C216 0.038(7) 0.051(9) 0.020(7) -0.010(6) 0.003(5) -0.006(6)
C217 0.047(8) 0.044(8) 0.010(7) -0.009(6) 0.003(5) 0.004(6)
C218 0.031(6) 0.030(7) 0.037(8) -0.012(5) 0.001(5) -0.016(6)
C219 0.025(6) 0.042(8) 0.026(7) -0.003(5) 0.001(5) -0.013(6)
C220 0.032(7) 0.055(9) 0.025(8) -0.002(6) -0.009(5) -0.001(7)
C221 0.063(9) 0.039(9) 0.031(8) 0.009(7) -0.015(7) 0.001(7)
C222 0.032(7) 0.050(9) 0.027(8) 0.015(6) -0.010(6) -0.001(7)
O1 0.022(4) 0.051(6) 0.038(6) 0.001(4) -0.001(4) 0.002(4)
N1 0.037(6) 0.023(6) 0.060(8) 0.007(5) -0.009(5) -0.015(6)
C1 0.042(8) 0.035(8) 0.060(11) 0.000(6) -0.009(7) -0.015(7)
C3 0.024(7) 0.040(9) 0.113(15) 0.002(6) 0.002(8) -0.026(9)
C4 0.045(8) 0.031(8) 0.057(10) 0.000(6) -0.012(7) -0.017(7)
O2 0.021(4) 0.047(6) 0.037(6) -0.001(4) -0.007(4) -0.002(4)
N2 0.022(5) 0.026(6) 0.044(7) 0.001(4) -0.004(4) -0.013(5)
C2 0.031(7) 0.028(7) 0.029(8) 0.001(5) 0.001(5) -0.008(6)
C5 0.024(6) 0.035(8) 0.062(10) 0.000(5) -0.010(6) -0.002(7)
C6 0.036(7) 0.026(7) 0.048(9) -0.004(5) -0.004(6) -0.010(6)

loop_
_atom_type_symbol
_atom_type_description
_atom_type_scat_dispersion_real
_atom_type_scat_dispersion_imag
_atom_type_scat_source
C C 0.0033 0.0016 'International Tables Vol C Tables 4.2.6.8 and 6.1.1.4'
H H 0.0000 0.0000 'International Tables Vol C Tables 4.2.6.8 and 6.1.1.4'
N N 0.0061 0.0033 'International Tables Vol C Tables 4.2.6.8 and 6.1.1.4'
O O 0.0106 0.0060 'International Tables Vol C Tables 4.2.6.8 and 6.1.1.4'
Cl Cl 0.1484 0.1585 'International Tables Vol C Tables 4.2.6.8 and 6.1.1.4'
Pt Pt -1.7033 8.3905 'International Tables Vol C Tables 4.2.6.8 and 6.1.1.4'

loop_
_geom_angle_atom_site_label_1
_geom_angle_atom_site_label_2
_geom_angle_atom_site_label_3
_geom_angle_site_symmetry_1
_geom_angle_site_symmetry_3
_geom_angle
_geom_angle_publ_flag
N12 Pt1 N11 . . 92.1(4) ?
N12 Pt1 Cl11 . . 177.6(3) ?
N11 Pt1 Cl11 . . 87.5(3) ?
N12 Pt1 Cl12 . . 88.2(3) ?
N11 Pt1 Cl12 . . 179.0(3) ?
Cl11 Pt1 Cl12 . . 92.17(11) ?
N21 Pt2 N22 . . 92.1(4) ?
N21 Pt2 Cl22 . . 177.0(3) ?
N22 Pt2 Cl22 . . 87.3(3) ?
N21 Pt2 Cl21 . . 88.3(3) ?
N22 Pt2 Cl21 . . 178.8(3) ?
Cl22 Pt2 Cl21 . . 92.30(11) ?
C11 N11 Pt1 . . 118.1(7) ?
C11 N11 H11A . . 107.8 ?
Pt1 N11 H11A . . 107.8 ?
C11 N11 H11B . . 107.8 ?
Pt1 N11 H11B . . 107.8 ?
H11A N11 H11B . . 107.1 ?
C112 N12 Pt1 . . 120.2(7) ?
C112 N12 H12A . . 107.3 ?
Pt1 N12 H12A . . 107.3 ?
C112 N12 H12B . . 107.3 ?
Pt1 N12 H12B . . 107.3 ?
H12A N12 H12B . . 106.9 ?
C21 N21 Pt2 . . 119.8(7) ?
C21 N21 H21A . . 107.4 ?
Pt2 N21 H21A . . 107.4 ?
C21 N21 H21B . . 107.4 ?
Pt2 N21 H21B . . 107.4 ?
H21A N21 H21B . . 106.9 ?
C212 N22 Pt2 . . 117.7(7) ?
C212 N22 H22A . . 107.9 ?
Pt2 N22 H22A . . 107.9 ?
C212 N22 H22B . . 107.9 ?
Pt2 N22 H22B . . 107.9 ?
H22A N22 H22B . . 107.2 ?
N11 C11 C12 . . 116.0(9) ?
N11 C11 H11C . . 108.3 ?
C12 C11 H11C . . 108.3 ?
N11 C11 H11D . . 108.3 ?
C12 C11 H11D . . 108.3 ?
H11C C11 H11D . . 107.4 ?
C11 C12 C18 . . 107.2(9) ?
C11 C12 C17 . . 112.9(10) ?
C18 C12 C17 . . 109.1(9) ?
C11 C12 C13 . . 110.3(9) ?
C18 C12 C13 . . 107.9(10) ?
C17 C12 C13 . . 109.3(10) ?
C14 C13 C12 . . 110.3(10) ?
C14 C13 H13A . . 109.6 ?
C12 C13 H13A . . 109.6 ?
C14 C13 H13B . . 109.6 ?
C12 C13 H13B . . 109.6 ?
H13A C13 H13B . . 108.1 ?
C15 C14 C13 . . 110.2(12) ?
C15 C14 C19 . . 109.0(11) ?
C13 C14 C19 . . 108.9(11) ?
C15 C14 H14 . . 109.6 ?
C13 C14 H14 . . 109.6 ?
C19 C14 H14 . . 109.6 ?
C14 C15 C16 . . 108.9(11) ?
C14 C15 H15A . . 109.9 ?
C16 C15 H15A . . 109.9 ?
C14 C15 H15B . . 109.9 ?
C16 C15 H15B . . 109.9 ?
H15A C15 H15B . . 108.3 ?
C110 C16 C15 . . 110.8(12) ?
C110 C16 C17 . . 109.7(10) ?
C15 C16 C17 . . 108.9(11) ?
C110 C16 H16 . . 109.1 ?
C15 C16 H16 . . 109.1 ?
C17 C16 H16 . . 109.1 ?
C12 C17 C16 . . 109.5(10) ?
C12 C17 H17A . . 109.8 ?
C16 C17 H17A . . 109.8 ?
C12 C17 H17B . . 109.8 ?
C16 C17 H17B . . 109.8 ?
H17A C17 H17B . . 108.2 ?
C12 C18 C111 . . 112.2(10) ?
C12 C18 H18A . . 109.2 ?
C111 C18 H18A . . 109.2 ?
C12 C18 H18B . . 109.2 ?
C111 C18 H18B . . 109.2 ?
H18A C18 H18B . . 107.9 ?
C111 C19 C14 . . 110.7(11) ?
C111 C19 H19A . . 109.5 ?
C14 C19 H19A . . 109.5 ?
C111 C19 H19B . . 109.5 ?
C14 C19 H19B . . 109.5 ?
H19A C19 H19B . . 108.1 ?
C16 C110 C111 . . 108.0(11) ?
C16 C110 H11E . . 110.1 ?
C111 C110 H11E . . 110.1 ?
C16 C110 H11F . . 110.1 ?
C111 C110 H11F . . 110.1 ?
H11E C110 H11F . . 108.4 ?
C19 C111 C18 . . 109.8(10) ?
C19 C111 C110 . . 109.5(11) ?
C18 C111 C110 . . 107.6(11) ?
C19 C111 H111 . . 110.0 ?
C18 C111 H111 . . 110.0 ?
C110 C111 H111 . . 110.0 ?
N12 C112 C113 . . 115.3(9) ?
N12 C112 H11G . . 108.5 ?
C113 C112 H11G . . 108.5 ?
N12 C112 H11H . . 108.5 ?
C113 C112 H11H . . 108.5 ?
H11G C112 H11H . . 107.5 ?
C118 C113 C112 . . 111.1(10) ?
C118 C113 C119 . . 108.2(10) ?
C112 C113 C119 . . 108.8(10) ?
C118 C113 C114 . . 108.6(10) ?
C112 C113 C114 . . 110.8(9) ?
C119 C113 C114 . . 109.4(9) ?
C113 C114 C115 . . 109.6(10) ?
C113 C114 H11I . . 109.8 ?
C115 C114 H11I . . 109.8 ?
C113 C114 H11J . . 109.8 ?
C115 C114 H11J . . 109.8 ?
H11I C114 H11J . . 108.2 ?
C116 C115 C120 . . 109.7(11) ?
C116 C115 C114 . . 109.9(10) ?
C120 C115 C114 . . 109.8(10) ?
C116 C115 H115 . . 109.1 ?
C120 C115 H115 . . 109.1 ?
C114 C115 H115 . . 109.1 ?
C115 C116 C117 . . 110.3(11) ?
C115 C116 H11K . . 109.6 ?
C117 C116 H11K . . 109.6 ?
C115 C116 H11L . . 109.6 ?
C117 C116 H11L . . 109.6 ?
H11K C116 H11L . . 108.1 ?
C118 C117 C116 . . 108.5(11) ?
C118 C117 C121 . . 108.7(12) ?
C116 C117 C121 . . 108.6(11) ?
C118 C117 H117 . . 110.3 ?
C116 C117 H117 . . 110.3 ?
C121 C117 H117 . . 110.3 ?
C113 C118 C117 . . 111.2(10) ?
C113 C118 H11M . . 109.4 ?
C117 C118 H11M . . 109.4 ?
C113 C118 H11N . . 109.4 ?
C117 C118 H11N . . 109.4 ?
H11M C118 H11N . . 108.0 ?
C122 C119 C113 . . 111.3(11) ?
C122 C119 H11O . . 109.4 ?
C113 C119 H11O . . 109.4 ?
C122 C119 H11P . . 109.4 ?
C113 C119 H11P . . 109.4 ?
H11O C119 H11P . . 108.0 ?
C115 C120 C122 . . 108.3(10) ?
C115 C120 H12C . . 110.0 ?
C122 C120 H12C . . 110.0 ?
C115 C120 H12D . . 110.0 ?
C122 C120 H12D . . 110.0 ?
H12C C120 H12D . . 108.4 ?
C122 C121 C117 . . 109.1(10) ?
C122 C121 H12E . . 109.9 ?
C117 C121 H12E . . 109.9 ?
C122 C121 H12F . . 109.9 ?
C117 C121 H12F . . 109.9 ?
H12E C121 H12F . . 108.3 ?
C119 C122 C121 . . 109.3(11) ?
C119 C122 C120 . . 109.6(10) ?
C121 C122 C120 . . 110.4(11) ?
C119 C122 H122 . . 109.2 ?
C121 C122 H122 . . 109.2 ?
C120 C122 H122 . . 109.2 ?
C22 C21 N21 . . 113.5(9) ?
C22 C21 H21C . . 108.9 ?
N21 C21 H21C . . 108.9 ?
C22 C21 H21D . . 108.9 ?
N21 C21 H21D . . 108.9 ?
H21C C21 H21D . . 107.7 ?
C21 C22 C28 . . 111.4(9) ?
C21 C22 C23 . . 108.5(10) ?
C28 C22 C23 . . 109.0(10) ?
C21 C22 C27 . . 111.8(10) ?
C28 C22 C27 . . 107.4(10) ?
C23 C22 C27 . . 108.7(9) ?
C24 C23 C22 . . 110.6(10) ?
C24 C23 H23A . . 109.5 ?
C22 C23 H23A . . 109.5 ?
C24 C23 H23B . . 109.5 ?
C22 C23 H23B . . 109.5 ?
H23A C23 H23B . . 108.1 ?
C29 C24 C23 . . 111.2(10) ?
C29 C24 C25 . . 109.7(12) ?
C23 C24 C25 . . 108.2(10) ?
C29 C24 H24 . . 109.2 ?
C23 C24 H24 . . 109.2 ?
C25 C24 H24 . . 109.2 ?
C26 C25 C24 . . 109.8(10) ?
C26 C25 H25A . . 109.7 ?
C24 C25 H25A . . 109.7 ?
C26 C25 H25B . . 109.7 ?
C24 C25 H25B . . 109.7 ?
H25A C25 H25B . . 108.2 ?
C25 C26 C210 . . 109.8(12) ?
C25 C26 C27 . . 109.8(10) ?
C210 C26 C27 . . 107.5(11) ?
C25 C26 H26 . . 109.9 ?
C210 C26 H26 . . 109.9 ?
C27 C26 H26 . . 109.9 ?
C26 C27 C22 . . 111.0(10) ?
C26 C27 H27A . . 109.4 ?
C22 C27 H27A . . 109.4 ?
C26 C27 H27B . . 109.4 ?
C22 C27 H27B . . 109.4 ?
H27A C27 H27B . . 108.0 ?
C22 C28 C211 . . 111.4(10) ?
C22 C28 H28A . . 109.3 ?
C211 C28 H28A . . 109.3 ?
C22 C28 H28B . . 109.3 ?
C211 C28 H28B . . 109.3 ?
H28A C28 H28B . . 108.0 ?
C24 C29 C211 . . 109.8(11) ?
C24 C29 H29A . . 109.7 ?
C211 C29 H29A . . 109.7 ?
C24 C29 H29B . . 109.7 ?
C211 C29 H29B . . 109.7 ?
H29A C29 H29B . . 108.2 ?
C26 C210 C211 . . 110.1(12) ?
C26 C210 H21E . . 109.6 ?
C211 C210 H21E . . 109.6 ?
C26 C210 H21F . . 109.6 ?
C211 C210 H21F . . 109.6 ?
H21E C210 H21F . . 108.2 ?
C28 C211 C210 . . 108.8(11) ?
C28 C211 C29 . . 109.6(11) ?
C210 C211 C29 . . 107.8(11) ?
C28 C211 H211 . . 110.2 ?
C210 C211 H211 . . 110.2 ?
C29 C211 H211 . . 110.2 ?
N22 C212 C213 . . 116.6(10) ?
N22 C212 H21G . . 108.1 ?
C213 C212 H21G . . 108.1 ?
N22 C212 H21H . . 108.1 ?
C213 C212 H21H . . 108.1 ?
H21G C212 H21H . . 107.3 ?
C212 C213 C214 . . 106.1(10) ?
C212 C213 C218 . . 112.3(9) ?
C214 C213 C218 . . 109.4(10) ?
C212 C213 C219 . . 111.5(10) ?
C214 C213 C219 . . 108.3(9) ?
C218 C213 C219 . . 109.2(10) ?
C213 C214 C215 . . 110.8(10) ?
C213 C214 H21I . . 109.5 ?
C215 C214 H21I . . 109.5 ?
C213 C214 H21J . . 109.5 ?
C215 C214 H21J . . 109.5 ?
H21I C214 H21J . . 108.1 ?
C216 C215 C214 . . 109.8(10) ?
C216 C215 C220 . . 110.6(11) ?
C214 C215 C220 . . 108.4(10) ?
C216 C215 H215 . . 109.4 ?
C214 C215 H215 . . 109.4 ?
C220 C215 H215 . . 109.4 ?
C217 C216 C215 . . 108.5(10) ?
C217 C216 H21K . . 110.0 ?
C215 C216 H21K . . 110.0 ?
C217 C216 H21L . . 110.0 ?
C215 C216 H21L . . 110.0 ?
H21K C216 H21L . . 108.4 ?
C216 C217 C221 . . 110.8(11) ?
C216 C217 C218 . . 109.3(11) ?
C221 C217 C218 . . 109.1(10) ?
C216 C217 H217 . . 109.2 ?
C221 C217 H217 . . 109.2 ?
C218 C217 H217 . . 109.2 ?
C213 C218 C217 . . 109.9(9) ?
C213 C218 H21M . . 109.7 ?
C217 C218 H21M . . 109.7 ?
C213 C218 H21N . . 109.7 ?
C217 C218 H21N . . 109.7 ?
H21M C218 H21N . . 108.2 ?
C213 C219 C222 . . 108.9(9) ?
C213 C219 H21O . . 109.9 ?
C222 C219 H21O . . 109.9 ?
C213 C219 H21P . . 109.9 ?
C222 C219 H21P . . 109.9 ?
H21O C219 H21P . . 108.3 ?
C222 C220 C215 . . 109.1(10) ?
C222 C220 H22C . . 109.9 ?
C215 C220 H22C . . 109.9 ?
C222 C220 H22D . . 109.9 ?
C215 C220 H22D . . 109.9 ?
H22C C220 H22D . . 108.3 ?
C222 C221 C217 . . 108.7(11) ?
C222 C221 H22E . . 109.9 ?
C217 C221 H22E . . 109.9 ?
C222 C221 H22F . . 109.9 ?
C217 C221 H22F . . 109.9 ?
H22E C221 H22F . . 108.3 ?
C220 C222 C221 . . 112.0(11) ?
C220 C222 C219 . . 109.6(10) ?
C221 C222 C219 . . 108.0(10) ?
C220 C222 H222 . . 109.1 ?
C221 C222 H222 . . 109.1 ?
C219 C222 H222 . . 109.1 ?
C1 N1 C3 . . 119.7(11) ?
C1 N1 C4 . . 122.7(11) ?
C3 N1 C4 . . 117.6(11) ?
O1 C1 N1 . . 125.5(13) ?
O1 C1 H1 . . 117.2 ?
N1 C1 H1 . . 117.2 ?
N1 C3 H3A . . 109.5 ?
N1 C3 H3B . . 109.5 ?
H3A C3 H3B . . 109.5 ?
N1 C3 H3C . . 109.5 ?
H3A C3 H3C . . 109.5 ?
H3B C3 H3C . . 109.5 ?
N1 C4 H4A . . 109.5 ?
N1 C4 H4B . . 109.5 ?
H4A C4 H4B . . 109.5 ?
N1 C4 H4C . . 109.5 ?
H4A C4 H4C . . 109.5 ?
H4B C4 H4C . . 109.5 ?
C2 N2 C5 . . 119.3(10) ?
C2 N2 C6 . . 121.7(10) ?
C5 N2 C6 . . 119.0(10) ?
O2 C2 N2 . . 123.5(11) ?
O2 C2 H2 . . 118.2 ?
N2 C2 H2 . . 118.2 ?
N2 C5 H5A . . 109.5 ?
N2 C5 H5B . . 109.5 ?
H5A C5 H5B . . 109.5 ?
N2 C5 H5C . . 109.5 ?
H5A C5 H5C . . 109.5 ?
H5B C5 H5C . . 109.5 ?
N2 C6 H6A . . 109.5 ?
N2 C6 H6B . . 109.5 ?
H6A C6 H6B . . 109.5 ?
N2 C6 H6C . . 109.5 ?
H6A C6 H6C . . 109.5 ?
H6B C6 H6C . . 109.5 ?

loop_
_geom_bond_atom_site_label_1
_geom_bond_atom_site_label_2
_geom_bond_site_symmetry_2
_geom_bond_distance
_geom_bond_publ_flag
Pt1 N11 . 2.040(9) y
Pt1 N12 . 2.026(9) y
Pt1 Cl11 . 2.304(3) y
Pt1 Cl12 . 2.312(3) y
Pt2 N21 . 2.048(8) y
Pt2 N22 . 2.056(9) y
Pt2 Cl21 . 2.307(3) y
Pt2 Cl22 . 2.306(3) y
N11 C11 . 1.493(14) ?
N11 H11A . 0.9200 ?
N11 H11B . 0.9200 ?
N12 C112 . 1.511(14) ?
N12 H12A . 0.9200 ?
N12 H12B . 0.9200 ?
N21 C21 . 1.538(14) ?
N21 H21A . 0.9200 ?
N21 H21B . 0.9200 ?
N22 C212 . 1.474(15) ?
N22 H22A . 0.9200 ?
N22 H22B . 0.9200 ?
C11 C12 . 1.501(15) ?
C11 H11C . 0.9900 ?
C11 H11D . 0.9900 ?
C12 C18 . 1.509(16) ?
C12 C17 . 1.515(15) ?
C12 C13 . 1.540(16) ?
C13 C14 . 1.526(17) ?
C13 H13A . 0.9900 ?
C13 H13B . 0.9900 ?
C14 C15 . 1.518(18) ?
C14 C19 . 1.544(17) ?
C14 H14 . 1.0000 ?
C15 C16 . 1.540(19) ?
C15 H15A . 0.9900 ?
C15 H15B . 0.9900 ?
C16 C110 . 1.534(18) ?
C16 C17 . 1.561(17) ?
C16 H16 . 1.0000 ?
C17 H17A . 0.9900 ?
C17 H17B . 0.9900 ?
C18 C111 . 1.535(17) ?
C18 H18A . 0.9900 ?
C18 H18B . 0.9900 ?
C19 C111 . 1.491(18) ?
C19 H19A . 0.9900 ?
C19 H19B . 0.9900 ?
C110 C111 . 1.560(17) ?
C110 H11E . 0.9900 ?
C110 H11F . 0.9900 ?
C111 H111 . 1.0000 ?
C112 C113 . 1.519(16) ?
C112 H11G . 0.9900 ?
C112 H11H . 0.9900 ?
C113 C118 . 1.517(16) ?
C113 C119 . 1.523(16) ?
C113 C114 . 1.528(14) ?
C114 C115 . 1.538(16) ?
C114 H11I . 0.9900 ?
C114 H11J . 0.9900 ?
C115 C116 . 1.501(17) ?
C115 C120 . 1.536(17) ?
C115 H115 . 1.0000 ?
C116 C117 . 1.542(18) ?
C116 H11K . 0.9900 ?
C116 H11L . 0.9900 ?
C117 C118 . 1.536(18) ?
C117 C121 . 1.555(19) ?
C117 H117 . 1.0000 ?
C118 H11M . 0.9900 ?
C118 H11N . 0.9900 ?
C119 C122 . 1.512(18) ?
C119 H11O . 0.9900 ?
C119 H11P . 0.9900 ?
C120 C122 . 1.541(16) ?
C120 H12C . 0.9900 ?
C120 H12D . 0.9900 ?
C121 C122 . 1.513(17) ?
C121 H12E . 0.9900 ?
C121 H12F . 0.9900 ?
C122 H122 . 1.0000 ?
C21 C22 . 1.483(15) ?
C21 H21C . 0.9900 ?
C21 H21D . 0.9900 ?
C22 C28 . 1.512(16) ?
C22 C23 . 1.539(16) ?
C22 C27 . 1.545(15) ?
C23 C24 . 1.529(17) ?
C23 H23A . 0.9900 ?
C23 H23B . 0.9900 ?
C24 C29 . 1.494(18) ?
C24 C25 . 1.539(17) ?
C24 H24 . 1.0000 ?
C25 C26 . 1.524(17) ?
C25 H25A . 0.9900 ?
C25 H25B . 0.9900 ?
C26 C210 . 1.53(2) ?
C26 C27 . 1.537(16) ?
C26 H26 . 1.0000 ?
C27 H27A . 0.9900 ?
C27 H27B . 0.9900 ?
C28 C211 . 1.535(17) ?
C28 H28A . 0.9900 ?
C28 H28B . 0.9900 ?
C29 C211 . 1.551(18) ?
C29 H29A . 0.9900 ?
C29 H29B . 0.9900 ?
C210 C211 . 1.55(2) ?
C210 H21E . 0.9900 ?
C210 H21F . 0.9900 ?
C211 H211 . 1.0000 ?
C212 C213 . 1.501(16) ?
C212 H21G . 0.9900 ?
C212 H21H . 0.9900 ?
C213 C214 . 1.506(16) ?
C213 C218 . 1.528(15) ?
C213 C219 . 1.540(14) ?
C214 C215 . 1.535(17) ?
C214 H21I . 0.9900 ?
C214 H21J . 0.9900 ?
C215 C216 . 1.534(16) ?
C215 C220 . 1.538(16) ?
C215 H215 . 1.0000 ?
C216 C217 . 1.515(17) ?
C216 H21K . 0.9900 ?
C216 H21L . 0.9900 ?
C217 C221 . 1.534(17) ?
C217 C218 . 1.545(17) ?
C217 H217 . 1.0000 ?
C218 H21M . 0.9900 ?
C218 H21N . 0.9900 ?
C219 C222 . 1.575(16) ?
C219 H21O . 0.9900 ?
C219 H21P . 0.9900 ?
C220 C222 . 1.484(18) ?
C220 H22C . 0.9900 ?
C220 H22D . 0.9900 ?
C221 C222 . 1.532(17) ?
C221 H22E . 0.9900 ?
C221 H22F . 0.9900 ?
C222 H222 . 1.0000 ?
O1 C1 . 1.239(14) ?
N1 C1 . 1.312(16) ?
N1 C3 . 1.463(15) ?
N1 C4 . 1.474(15) ?
C1 H1 . 0.9500 ?
C3 H3A . 0.9800 ?
C3 H3B . 0.9800 ?
C3 H3C . 0.9800 ?
C4 H4A . 0.9800 ?
C4 H4B . 0.9800 ?
C4 H4C . 0.9800 ?
O2 C2 . 1.229(13) ?
N2 C2 . 1.354(14) ?
N2 C5 . 1.441(14) ?
N2 C6 . 1.445(14) ?
C2 H2 . 0.9500 ?
C5 H5A . 0.9800 ?
C5 H5B . 0.9800 ?
C5 H5C . 0.9800 ?
C6 H6A . 0.9800 ?
C6 H6B . 0.9800 ?
C6 H6C . 0.9800 ?

loop_
_geom_hbond_atom_site_label_D
_geom_hbond_atom_site_label_H
_geom_hbond_atom_site_label_A
_geom_hbond_site_symmetry_A
_geom_hbond_distance_DH
_geom_hbond_distance_HA
_geom_hbond_distance_DA
_geom_hbond_angle_DHA
_geom_hbond_publ_flag
N11 H11A O2 . 0.92 1.95 2.863(13) 170 y
N11 H11B Cl12 2_757 0.92 2.64 3.409(10) 141 y
N12 H12A Cl11 2_757 0.92 2.63 3.299(9) 131 y
N12 H12B O2 . 0.92 1.93 2.843(11) 175 y
N21 H21A Cl22 2_667 0.92 2.55 3.238(10) 132 y
N21 H21B O1 . 0.92 1.91 2.821(12) 173 y
N22 H22A O1 . 0.92 1.94 2.843(11) 165 y
N22 H22B Cl21 2_667 0.92 2.64 3.354(10) 136 y

loop_
_geom_torsion_atom_site_label_1
_geom_torsion_atom_site_label_2
_geom_torsion_atom_site_label_3
_geom_torsion_atom_site_label_4
_geom_torsion_site_symmetry_1
_geom_torsion_site_symmetry_2
_geom_torsion_site_symmetry_3
_geom_torsion_site_symmetry_4
_geom_torsion
_geom_torsion_publ_flag
N12 Pt1 N11 C11 . . . . -118.0(8) ?
Cl11 Pt1 N11 C11 . . . . 64.4(8) ?
N11 Pt1 N12 C112 . . . . 122.5(8) ?
Cl12 Pt1 N12 C112 . . . . -58.5(7) ?
N22 Pt2 N21 C21 . . . . 123.0(8) ?
Cl21 Pt2 N21 C21 . . . . -58.1(8) ?
N21 Pt2 N22 C212 . . . . -114.7(8) ?
Cl22 Pt2 N22 C212 . . . . 68.2(7) ?
Pt1 N11 C11 C12 . . . . -159.0(8) ?
N11 C11 C12 C18 . . . . -179.9(9) ?
N11 C11 C12 C17 . . . . -59.8(13) ?
N11 C11 C12 C13 . . . . 62.8(13) ?
C11 C12 C13 C14 . . . . 176.4(11) ?
C18 C12 C13 C14 . . . . 59.6(13) ?
C17 C12 C13 C14 . . . . -58.9(14) ?
C12 C13 C14 C15 . . . . 59.4(14) ?
C12 C13 C14 C19 . . . . -60.0(14) ?
C13 C14 C15 C16 . . . . -60.2(14) ?
C19 C14 C15 C16 . . . . 59.2(14) ?
C14 C15 C16 C110 . . . . -60.4(14) ?
C14 C15 C16 C17 . . . . 60.4(14) ?
C11 C12 C17 C16 . . . . -177.5(10) ?
C18 C12 C17 C16 . . . . -58.4(13) ?
C13 C12 C17 C16 . . . . 59.4(13) ?
C110 C16 C17 C12 . . . . 60.7(14) ?
C15 C16 C17 C12 . . . . -60.7(13) ?
C11 C12 C18 C111 . . . . -177.0(10) ?
C17 C12 C18 C111 . . . . 60.4(13) ?
C13 C12 C18 C111 . . . . -58.2(12) ?
C15 C14 C19 C111 . . . . -61.1(14) ?
C13 C14 C19 C111 . . . . 59.1(14) ?
C15 C16 C110 C111 . . . . 59.1(14) ?
C17 C16 C110 C111 . . . . -61.2(14) ?
C14 C19 C111 C18 . . . . -57.2(14) ?
C14 C19 C111 C110 . . . . 60.8(14) ?
C12 C18 C111 C19 . . . . 58.2(14) ?
C12 C18 C111 C110 . . . . -60.9(13) ?
C16 C110 C111 C19 . . . . -59.2(14) ?
C16 C110 C111 C18 . . . . 60.1(14) ?
Pt1 N12 C112 C113 . . . . 163.9(7) ?
N12 C112 C113 C118 . . . . -62.2(12) ?
N12 C112 C113 C119 . . . . 178.8(8) ?
N12 C112 C113 C114 . . . . 58.6(12) ?
C118 C113 C114 C115 . . . . -59.7(12) ?
C112 C113 C114 C115 . . . . 178.1(10) ?
C119 C113 C114 C115 . . . . 58.2(13) ?
C113 C114 C115 C116 . . . . 60.4(13) ?
C113 C114 C115 C120 . . . . -60.4(13) ?
C120 C115 C116 C117 . . . . 61.2(14) ?
C114 C115 C116 C117 . . . . -59.7(14) ?
C115 C116 C117 C118 . . . . 58.3(15) ?
C115 C116 C117 C121 . . . . -59.7(15) ?
C112 C113 C118 C117 . . . . -177.8(10) ?
C119 C113 C118 C117 . . . . -58.5(13) ?
C114 C113 C118 C117 . . . . 60.1(13) ?
C116 C117 C118 C113 . . . . -58.9(14) ?
C121 C117 C118 C113 . . . . 59.0(13) ?
C118 C113 C119 C122 . . . . 59.5(12) ?
C112 C113 C119 C122 . . . . -179.7(9) ?
C114 C113 C119 C122 . . . . -58.6(13) ?
C116 C115 C120 C122 . . . . -60.4(13) ?
C114 C115 C120 C122 . . . . 60.5(13) ?
C118 C117 C121 C122 . . . . -59.1(13) ?
C116 C117 C121 C122 . . . . 58.8(15) ?
C113 C119 C122 C121 . . . . -61.4(13) ?
C113 C119 C122 C120 . . . . 59.7(13) ?
C117 C121 C122 C119 . . . . 60.3(14) ?
C117 C121 C122 C120 . . . . -60.4(14) ?
C115 C120 C122 C119 . . . . -59.8(14) ?
C115 C120 C122 C121 . . . . 60.7(14) ?
Pt2 N21 C21 C22 . . . . 162.7(7) ?
N21 C21 C22 C28 . . . . -62.7(13) ?
N21 C21 C22 C23 . . . . 177.4(9) ?
N21 C21 C22 C27 . . . . 57.5(12) ?
C21 C22 C23 C24 . . . . 178.9(10) ?
C28 C22 C23 C24 . . . . 57.5(12) ?
C27 C22 C23 C24 . . . . -59.3(13) ?
C22 C23 C24 C29 . . . . -58.8(14) ?
C22 C23 C24 C25 . . . . 61.7(13) ?
C29 C24 C25 C26 . . . . 59.9(14) ?
C23 C24 C25 C26 . . . . -61.6(14) ?
C24 C25 C26 C210 . . . . -58.2(14) ?
C24 C25 C26 C27 . . . . 59.8(14) ?
C25 C26 C27 C22 . . . . -57.7(14) ?
C210 C26 C27 C22 . . . . 61.8(14) ?
C21 C22 C27 C26 . . . . 176.5(10) ?
C28 C22 C27 C26 . . . . -61.0(13) ?
C23 C22 C27 C26 . . . . 56.8(13) ?
C21 C22 C28 C211 . . . . -177.8(11) ?
C23 C22 C28 C211 . . . . -58.1(14) ?
C27 C22 C28 C211 . . . . 59.4(13) ?
C23 C24 C29 C211 . . . . 58.1(15) ?
C25 C24 C29 C211 . . . . -61.5(14) ?
C25 C26 C210 C211 . . . . 59.1(14) ?
C27 C26 C210 C211 . . . . -60.3(14) ?
C22 C28 C211 C210 . . . . -59.5(14) ?
C22 C28 C211 C29 . . . . 58.2(15) ?
C26 C210 C211 C28 . . . . 59.4(14) ?
C26 C210 C211 C29 . . . . -59.4(14) ?
C24 C29 C211 C28 . . . . -57.2(15) ?
C24 C29 C211 C210 . . . . 61.1(15) ?
Pt2 N22 C212 C213 . . . . -160.5(7) ?
N22 C212 C213 C214 . . . . 179.9(9) ?
N22 C212 C213 C218 . . . . 60.4(13) ?
N22 C212 C213 C219 . . . . -62.5(13) ?
C212 C213 C214 C215 . . . . -179.3(9) ?
C218 C213 C214 C215 . . . . -58.0(12) ?
C219 C213 C214 C215 . . . . 60.9(12) ?
C213 C214 C215 C216 . . . . 59.3(12) ?
C213 C214 C215 C220 . . . . -61.6(12) ?
C214 C215 C216 C217 . . . . -60.1(13) ?
C220 C215 C216 C217 . . . . 59.4(13) ?
C215 C216 C217 C221 . . . . -59.4(14) ?
C215 C216 C217 C218 . . . . 60.9(13) ?
C212 C213 C218 C217 . . . . 176.0(10) ?
C214 C213 C218 C217 . . . . 58.5(12) ?
C219 C213 C218 C217 . . . . -59.8(12) ?
C216 C217 C218 C213 . . . . -60.7(12) ?
C221 C217 C218 C213 . . . . 60.6(13) ?
C212 C213 C219 C222 . . . . -175.1(10) ?
C214 C213 C219 C222 . . . . -58.8(12) ?
C218 C213 C219 C222 . . . . 60.2(12) ?
C216 C215 C220 C222 . . . . -59.0(14) ?
C214 C215 C220 C222 . . . . 61.3(13) ?
C216 C217 C221 C222 . . . . 58.2(14) ?
C218 C217 C221 C222 . . . . -62.2(13) ?
C215 C220 C222 C221 . . . . 58.5(14) ?
C215 C220 C222 C219 . . . . -61.3(13) ?
C217 C221 C222 C220 . . . . -58.2(14) ?
C217 C221 C222 C219 . . . . 62.6(13) ?
C213 C219 C222 C220 . . . . 60.5(13) ?
C213 C219 C222 C221 . . . . -61.8(13) ?
C3 N1 C1 O1 . . . . -178.5(14) ?
C4 N1 C1 O1 . . . . 3(2) ?
C5 N2 C2 O2 . . . . 176.5(11) ?
C6 N2 C2 O2 . . . . -1.7(18) ?
